data_4119423
loop_
_publ_author_name
'Chinmayee V. Subban'
'Mohamed Ati'
'Gwena\"elle Rousse'
'Artem M. Abakumov'
'Gustaaf Van Tendeloo'
'Rapha\"el Janot'
'Jean-Marie Tarascon'

_publ_section_title
;
 Preparation, Structure, and Electrochemistry of Layered Polyanionic
 Hydroxysulfates: LiMSO4OH (M = Fe, Co, Mn) Electrodes for Li-Ion
 Batteries
;
_journal_name_full 'Journal of the American Chemical Society'
_journal_page_first 3653
_journal_page_last 3661
_journal_paper_doi 10.1021/ja3125492
_journal_volume 135
_journal_year 2013
_chemical_formula_sum 'H Li Mn O5 S'
_space_group_IT_number 14
_symmetry_cell_setting monoclinic
_symmetry_space_group_name_Hall '-P 2ybc'
_symmetry_space_group_name_H-M 'P 1 21/c 1'
_cell_angle_alpha 90.00000
_cell_angle_beta 109.5046(11)
_cell_angle_gamma 90.00000
_cell_formula_units_Z 4
_cell_length_a 9.61558(14)
_cell_length_b 5.55861(8)
_cell_length_c 7.54648(10)
_cell_volume 380.207(10)
_computing_structure_refinement FULLPROF
_diffrn_radiation_probe neutron
_diffrn_radiation_type 'Constant Wavelength Neutron Diffraction'
_diffrn_radiation_wavelength 1.59422
_diffrn_source 'nuclear reactor'
_pd_meas_2theta_range_inc 0.050018
_pd_meas_2theta_range_max 159.75000
_pd_meas_2theta_range_min 0.10000
_pd_meas_number_of_points 3194
_pd_proc_2theta_range_inc 0.050018
_pd_proc_2theta_range_max 159.8504
_pd_proc_2theta_range_min 0.2004
_pd_proc_ls_prof_R_factor 1.1422
_pd_proc_ls_prof_wR_expected 0.4938
_pd_proc_ls_prof_wR_factor 1.4389
_pd_proc_wavelength 1.594216
_refine_ls_number_parameters 66
_refine_ls_number_reflns 766
_refine_ls_number_restraints 0
_refine_ls_R_I_factor 3.1509
_cod_data_source_file ja3125492_si_005.cif
_cod_data_source_block LiMnSO4OH-B
_cod_original_cell_volume 380.207(9)
_cod_original_formula_sum 'Li Mn S O5 H'
_cod_database_code 4119423
_pd_proc_ls_prof_cr_factor 10.0098
_pd_proc_ls_prof_cwr_factor 8.9237
_pd_proc_ls_prof_cwr_expected 3.0622
_pd_proc_ls_prof_chi2 8.4922
_pd_proc_ls_prof_echi2 8.4922

loop_
_symmetry_equiv_pos_as_xyz
x,y,z
-x,y+1/2,-z+1/2
-x,-y,-z
x,-y+1/2,z+1/2

loop_
_atom_site_label
_atom_site_fract_x
_atom_site_fract_y
_atom_site_fract_z
_atom_site_U_iso_or_equiv
_atom_site_occupancy
_atom_site_adp_type
_atom_site_type_symbol
Mn 0.5638(6) 0.2690(8) 0.6304(7) 0.015(3) 1.00000 Uani MN
S 0.7923(6) 0.5637(12) 0.9878(8) 0.0108(11) 1.00000 Uiso S
O1 0.5781(3) 0.4270(6) 0.3747(4) 0.0131(7) 1.00000 Uiso O
O2 0.6498(3) 0.9329(7) 0.5259(4) 0.0159(7) 1.00000 Uiso O
O3 0.7676(3) 0.0425(5) 0.3010(4) 0.0115(7) 1.00000 Uiso O
O4 0.1478(4) 0.1883(5) 0.0072(5) 0.0174(7) 1.00000 Uiso O
O5 0.0966(4) 0.9194(6) 0.3657(5) 0.0186(7) 1.00000 Uiso O
Li 0.0674(9) 0.9344(19) 0.8089(14) 0.016(2) 1.00000 Uiso Li
H 0.3247(6) 0.0081(11) 0.0909(10) 0.0342(16) 1.00000 Uiso H

loop_
_atom_site_aniso_label
_atom_site_aniso_U_11
_atom_site_aniso_U_22
_atom_site_aniso_U_33
_atom_site_aniso_U_12
_atom_site_aniso_U_13
_atom_site_aniso_U_23
_atom_site_aniso_type_symbol
Mn 0.011(2) 0.019(3) 0.015(3) -0.006(2) -0.002(2) -0.006(2) MN

loop_
_atom_type_symbol
_atom_type_scat_length_neutron
_atom_type_scat_source
MN -0.37300 V.F._Sears_Neutron_News_3_26_(1992)
S 0.28470 V.F._Sears_Neutron_News_3_26_(1992)
O 0.58030 V.F._Sears_Neutron_News_3_26_(1992)
Li -0.19000 V.F._Sears_Neutron_News_3_26_(1992)
H -0.37390 V.F._Sears_Neutron_News_3_26_(1992)
